data_2241912
loop_
_publ_author_name
'Beckett, Joseph O. S.'
'Olmstead, Marilyn M.'
'Fettinger, James C.'
'Gray, David A.'
'Manabe, Shuhei'
'Mascal, Mark'

_publ_section_title
;
 Crystal structure determination as part of an undergraduate laboratory
 experiment: 1',3',3'-trimethylspiro[chromene-2,2'-indoline] and
 1',3',3'-trimethyl-4-[(<i>E</i>)-(1,3,3-trimethylindolin-2-ylidene)methyl]spiro[chroman-2,2'-indoline]
;
_journal_coeditor_code HB7609
_journal_issue 11
_journal_name_full 'Acta Crystallographica Section E'
_journal_page_first 1659
_journal_page_last 1662
_journal_paper_doi 10.1107/S2056989016016042
_journal_volume 72
_journal_year 2016
_chemical_formula_iupac 'C19 H19 N O'
_chemical_formula_moiety 'C19 H19 N O'
_chemical_formula_sum 'C19 H19 N O'
_chemical_formula_weight 277.35
_chemical_name_systematic
;
1',3',3'-Trimethylspiro[chromene-2,2'-indoline]
;
_space_group_crystal_system monoclinic
_space_group_IT_number 14
_space_group_name_Hall '-P 2ybc'
_space_group_name_H-M_alt 'P 1 21/c 1'
_symmetry_space_group_name_Hall '-P 2ybc'
_symmetry_space_group_name_H-M 'P 1 21/c 1'
_atom_sites_solution_hydrogens geom
_atom_sites_solution_primary dual
_atom_sites_solution_secondary difmap
_audit_creation_method SHELXL-2014/7
_cell_angle_alpha 90
_cell_angle_beta 115.614(7)
_cell_angle_gamma 90
_cell_formula_units_Z 4
_cell_length_a 11.530(7)
_cell_length_b 10.938(6)
_cell_length_c 13.013(7)
_cell_measurement_reflns_used 9931
_cell_measurement_temperature 90(2)
_cell_measurement_theta_max 27.39
_cell_measurement_theta_min 2.55
_cell_volume 1479.9(15)
_computing_cell_refinement
;
SAINT (Bruker, 2013)
;
_computing_data_collection
;
SMART (Bruker, 2002)
;
_computing_data_reduction
;
SAINT (Bruker, 2013)
;
_computing_molecular_graphics
;
SHELXTL (Sheldrick, 2008)
;
_computing_publication_material
;
SHELXL2014 (Sheldrick, 2015b)
;
_computing_structure_refinement
;
SHELXL2014 (Sheldrick, 2015b)
;
_computing_structure_solution
;
SHELXT (Sheldrick, 2015a)
;
_diffrn_ambient_temperature 90(2)
_diffrn_detector_area_resol_mean 8.3
_diffrn_measured_fraction_theta_full 0.997
_diffrn_measured_fraction_theta_max 0.986
_diffrn_measurement_device_type 'Bruker SMART 1000'
_diffrn_measurement_method \w
_diffrn_radiation_type MoK\a
_diffrn_radiation_wavelength 0.71073
_diffrn_reflns_av_R_equivalents 0.0287
_diffrn_reflns_limit_h_max 14
_diffrn_reflns_limit_h_min -14
_diffrn_reflns_limit_k_max 14
_diffrn_reflns_limit_k_min -14
_diffrn_reflns_limit_l_max 16
_diffrn_reflns_limit_l_min -16
_diffrn_reflns_number 12543
_diffrn_reflns_theta_full 25.242
_diffrn_reflns_theta_max 27.527
_diffrn_reflns_theta_min 1.959
_exptl_absorpt_coefficient_mu 0.076
_exptl_absorpt_correction_T_max 0.983
_exptl_absorpt_correction_T_min 0.811
_exptl_absorpt_correction_type multi-scan
_exptl_absorpt_process_details
;
(SADABS; Bruker, 2014)
;
_exptl_crystal_colour colorless
_exptl_crystal_density_diffrn 1.245
_exptl_crystal_description block
_exptl_crystal_F_000 592
_exptl_crystal_size_max 0.519
_exptl_crystal_size_mid 0.360
_exptl_crystal_size_min 0.351
_refine_diff_density_max 0.231
_refine_diff_density_min -0.227
_refine_ls_extinction_method none
_refine_ls_goodness_of_fit_ref 1.054
_refine_ls_hydrogen_treatment constr
_refine_ls_matrix_type full
_refine_ls_number_parameters 193
_refine_ls_number_reflns 3358
_refine_ls_number_restraints 0
_refine_ls_restrained_S_all 1.054
_refine_ls_R_factor_all 0.0674
_refine_ls_R_factor_gt 0.0502
_refine_ls_shift/su_max 0.000
_refine_ls_shift/su_mean 0.000
_refine_ls_structure_factor_coef Fsqd
_refine_ls_weighting_details 'w=1/[\s^2^(Fo^2^)+(0.0554P)^2^+1.0460P] where P=(Fo^2^+2Fc^2^)/3'
_refine_ls_weighting_scheme calc
_refine_ls_wR_factor_gt 0.1202
_refine_ls_wR_factor_ref 0.1391
_reflns_number_gt 2672
_reflns_number_total 3358
_reflns_threshold_expression 'I > 2\s(I)'
_cod_data_source_file hb7609sup1.cif
_cod_data_source_block 1
_cod_database_code 2241912
_shelx_space_group_comment
;
The symmetry employed for this shelxl refinement is uniquely defined
by the following loop, which should always be used as a source of
symmetry information in preference to the above space-group names.
They are only intended as comments.
;
_shelx_estimated_absorpt_t_min 0.961
_shelx_estimated_absorpt_t_max 0.974

loop_
_space_group_symop_operation_xyz
'x, y, z'
'-x, y+1/2, -z+1/2'
'-x, -y, -z'
'x, -y-1/2, z-1/2'

loop_
_atom_site_type_symbol
_atom_site_label
_atom_site_fract_x
_atom_site_fract_y
_atom_site_fract_z
_atom_site_U_iso_or_equiv
_atom_site_adp_type
_atom_site_calc_flag
_atom_site_occupancy
O O1 0.80339(11) 0.34663(10) 0.35758(9) 0.0279(3) Uani d 1
N N1 0.80594(13) 0.55031(13) 0.30705(12) 0.0296(3) Uani d 1
C C1 0.73425(15) 0.43762(14) 0.26886(13) 0.0271(3) Uani d 1
C C2 0.76732(15) 0.60633(14) 0.38435(14) 0.0284(3) Uani d 1
C C3 0.83102(17) 0.69436(16) 0.46624(15) 0.0362(4) Uani d 1
H H3 0.9137 0.7230 0.4784 0.043 Uiso calc 1
C C4 0.76958(19) 0.73941(16) 0.53015(16) 0.0392(4) Uani d 1
H H4 0.8110 0.8002 0.5863 0.047 Uiso calc 1
C C5 0.64926(19) 0.69733(16) 0.51348(15) 0.0373(4) Uani d 1
H H5 0.6089 0.7298 0.5576 0.045 Uiso calc 1
C C6 0.58729(16) 0.60716(15) 0.43184(14) 0.0310(4) Uani d 1
H H6 0.5050 0.5777 0.4203 0.037 Uiso calc 1
C C7 0.64723(15) 0.56145(14) 0.36826(13) 0.0267(3) Uani d 1
C C8 0.60256(14) 0.46823(14) 0.27321(13) 0.0261(3) Uani d 1
C C9 0.93940(16) 0.55554(18) 0.32437(17) 0.0386(4) Uani d 1
H H9A 0.9487 0.5105 0.2633 0.058 Uiso calc 1
H H9B 0.9948 0.5187 0.3981 0.058 Uiso calc 1
H H9C 0.9645 0.6410 0.3234 0.058 Uiso calc 1
C C10 0.50907(16) 0.52895(16) 0.16130(14) 0.0329(4) Uani d 1
H H10A 0.4821 0.4690 0.0993 0.049 Uiso calc 1
H H10B 0.5521 0.5976 0.1437 0.049 Uiso calc 1
H H10C 0.4335 0.5590 0.1696 0.049 Uiso calc 1
C C11 0.53771(16) 0.35560(15) 0.29460(15) 0.0312(4) Uani d 1
H H11A 0.5220 0.2952 0.2344 0.047 Uiso calc 1
H H11B 0.4557 0.3794 0.2945 0.047 Uiso calc 1
H H11C 0.5938 0.3199 0.3687 0.047 Uiso calc 1
C C12 0.72190(17) 0.39690(17) 0.15482(14) 0.0336(4) Uani d 1
H H12 0.7053 0.4565 0.0970 0.040 Uiso calc 1
C C13 0.73330(16) 0.28041(17) 0.13139(14) 0.0339(4) Uani d 1
H H13 0.7175 0.2579 0.0560 0.041 Uiso calc 1
C C14 0.76943(15) 0.18690(15) 0.21904(14) 0.0290(3) Uani d 1
C C15 0.77489(16) 0.06223(16) 0.19799(16) 0.0343(4) Uani d 1
H H15 0.7521 0.0349 0.1224 0.041 Uiso calc 1
C C16 0.81308(16) -0.02187(16) 0.28582(17) 0.0372(4) Uani d 1
H H16 0.8147 -0.1066 0.2704 0.045 Uiso calc 1
C C17 0.84899(15) 0.01812(16) 0.39650(16) 0.0344(4) Uani d 1
H H17 0.8755 -0.0395 0.4570 0.041 Uiso calc 1
C C18 0.84650(14) 0.14200(15) 0.41974(14) 0.0290(3) Uani d 1
H H18 0.8735 0.1692 0.4960 0.035 Uiso calc 1
C C19 0.80426(14) 0.22559(14) 0.33084(13) 0.0261(3) Uani d 1

loop_
_atom_site_aniso_label
_atom_site_aniso_U_11
_atom_site_aniso_U_22
_atom_site_aniso_U_33
_atom_site_aniso_U_12
_atom_site_aniso_U_13
_atom_site_aniso_U_23
O1 0.0296(6) 0.0243(5) 0.0275(6) 0.0041(4) 0.0103(5) 0.0002(4)
N1 0.0238(7) 0.0291(7) 0.0385(8) -0.0025(5) 0.0159(6) 0.0002(6)
C1 0.0259(7) 0.0271(8) 0.0285(8) 0.0003(6) 0.0119(6) 0.0029(6)
C2 0.0269(8) 0.0243(7) 0.0331(8) 0.0008(6) 0.0122(7) 0.0031(6)
C3 0.0346(9) 0.0276(8) 0.0402(9) -0.0035(7) 0.0104(7) -0.0001(7)
C4 0.0511(11) 0.0254(8) 0.0361(9) 0.0006(7) 0.0142(8) -0.0005(7)
C5 0.0509(11) 0.0284(8) 0.0362(9) 0.0089(8) 0.0223(8) 0.0036(7)
C6 0.0318(8) 0.0278(8) 0.0360(8) 0.0057(6) 0.0172(7) 0.0065(7)
C7 0.0266(7) 0.0234(7) 0.0292(8) 0.0028(6) 0.0112(6) 0.0043(6)
C8 0.0230(7) 0.0271(8) 0.0279(8) 0.0000(6) 0.0106(6) 0.0037(6)
C9 0.0254(8) 0.0435(10) 0.0490(10) -0.0023(7) 0.0180(8) 0.0036(8)
C10 0.0282(8) 0.0340(9) 0.0333(9) 0.0012(7) 0.0102(7) 0.0059(7)
C11 0.0280(8) 0.0295(8) 0.0363(9) -0.0024(6) 0.0143(7) 0.0036(7)
C12 0.0338(9) 0.0399(9) 0.0291(8) -0.0008(7) 0.0154(7) 0.0027(7)
C13 0.0315(8) 0.0438(10) 0.0287(8) -0.0027(7) 0.0151(7) -0.0041(7)
C14 0.0218(7) 0.0350(9) 0.0317(8) -0.0017(6) 0.0130(6) -0.0055(7)
C15 0.0244(8) 0.0383(9) 0.0405(9) -0.0031(7) 0.0144(7) -0.0123(7)
C16 0.0259(8) 0.0298(9) 0.0528(11) -0.0002(7) 0.0143(8) -0.0079(8)
C17 0.0226(8) 0.0298(8) 0.0474(10) 0.0014(6) 0.0118(7) 0.0021(7)
C18 0.0204(7) 0.0317(8) 0.0330(8) 0.0017(6) 0.0096(6) 0.0007(7)
C19 0.0196(7) 0.0268(8) 0.0330(8) 0.0007(6) 0.0125(6) -0.0037(6)

loop_
_atom_type_symbol
_atom_type_description
_atom_type_scat_dispersion_real
_atom_type_scat_dispersion_imag
_atom_type_scat_source
C C 0.0033 0.0016 'International Tables Vol C Tables 4.2.6.8 and 6.1.1.4'
H H 0.0000 0.0000 'International Tables Vol C Tables 4.2.6.8 and 6.1.1.4'
N N 0.0061 0.0033 'International Tables Vol C Tables 4.2.6.8 and 6.1.1.4'
O O 0.0106 0.0060 'International Tables Vol C Tables 4.2.6.8 and 6.1.1.4'

loop_
_geom_angle_atom_site_label_1
_geom_angle_atom_site_label_2
_geom_angle_atom_site_label_3
_geom_angle
C19 O1 C1 121.03(12)
C2 N1 C1 107.85(13)
C2 N1 C9 120.85(14)
C1 N1 C9 119.66(14)
N1 C1 O1 105.75(12)
N1 C1 C12 112.92(14)
O1 C1 C12 111.35(13)
N1 C1 C8 102.85(13)
O1 C1 C8 108.57(12)
C12 C1 C8 114.70(13)
C3 C2 C7 121.35(16)
C3 C2 N1 128.78(16)
C7 C2 N1 109.87(14)
C2 C3 C4 117.80(17)
C2 C3 H3 121.1
C4 C3 H3 121.1
C5 C4 C3 121.40(17)
C5 C4 H4 119.3
C3 C4 H4 119.3
C4 C5 C6 120.06(17)
C4 C5 H5 120.0
C6 C5 H5 120.0
C7 C6 C5 119.14(16)
C7 C6 H6 120.4
C5 C6 H6 120.4
C6 C7 C2 120.22(16)
C6 C7 C8 130.76(15)
C2 C7 C8 108.96(14)
C7 C8 C11 114.54(14)
C7 C8 C10 109.56(13)
C11 C8 C10 108.83(13)
C7 C8 C1 100.34(12)
C11 C8 C1 112.92(13)
C10 C8 C1 110.41(13)
N1 C9 H9A 109.5
N1 C9 H9B 109.5
H9A C9 H9B 109.5
N1 C9 H9C 109.5
H9A C9 H9C 109.5
H9B C9 H9C 109.5
C8 C10 H10A 109.5
C8 C10 H10B 109.5
H10A C10 H10B 109.5
C8 C10 H10C 109.5
H10A C10 H10C 109.5
H10B C10 H10C 109.5
C8 C11 H11A 109.5
C8 C11 H11B 109.5
H11A C11 H11B 109.5
C8 C11 H11C 109.5
H11A C11 H11C 109.5
H11B C11 H11C 109.5
C13 C12 C1 122.43(16)
C13 C12 H12 118.8
C1 C12 H12 118.8
C12 C13 C14 121.19(16)
C12 C13 H13 119.4
C14 C13 H13 119.4
C19 C14 C15 118.85(16)
C19 C14 C13 117.40(15)
C15 C14 C13 123.71(16)
C16 C15 C14 120.83(17)
C16 C15 H15 119.6
C14 C15 H15 119.6
C15 C16 C17 119.62(17)
C15 C16 H16 120.2
C17 C16 H16 120.2
C16 C17 C18 120.55(17)
C16 C17 H17 119.7
C18 C17 H17 119.7
C19 C18 C17 119.56(16)
C19 C18 H18 120.2
C17 C18 H18 120.2
O1 C19 C18 117.61(14)
O1 C19 C14 121.79(15)
C18 C19 C14 120.54(15)

loop_
_geom_bond_atom_site_label_1
_geom_bond_atom_site_label_2
_geom_bond_distance
O1 C19 1.370(2)
O1 C1 1.4708(19)
N1 C2 1.405(2)
N1 C1 1.447(2)
N1 C9 1.457(2)
C1 C12 1.496(2)
C1 C8 1.580(2)
C2 C3 1.388(2)
C2 C7 1.397(2)
C3 C4 1.395(3)
C3 H3 0.9500
C4 C5 1.387(3)
C4 H4 0.9500
C5 C6 1.398(3)
C5 H5 0.9500
C6 C7 1.381(2)
C6 H6 0.9500
C7 C8 1.511(2)
C8 C11 1.528(2)
C8 C10 1.538(2)
C9 H9A 0.9800
C9 H9B 0.9800
C9 H9C 0.9800
C10 H10A 0.9800
C10 H10B 0.9800
C10 H10C 0.9800
C11 H11A 0.9800
C11 H11B 0.9800
C11 H11C 0.9800
C12 C13 1.330(3)
C12 H12 0.9500
C13 C14 1.452(2)
C13 H13 0.9500
C14 C19 1.397(2)
C14 C15 1.398(2)
C15 C16 1.382(3)
C15 H15 0.9500
C16 C17 1.386(3)
C16 H16 0.9500
C17 C18 1.391(2)
C17 H17 0.9500
C18 C19 1.387(2)
C18 H18 0.9500

loop_
_geom_torsion_atom_site_label_1
_geom_torsion_atom_site_label_2
_geom_torsion_atom_site_label_3
_geom_torsion_atom_site_label_4
_geom_torsion
C2 N1 C1 O1 -82.59(15)
C9 N1 C1 O1 60.87(18)
C2 N1 C1 C12 155.41(14)
C9 N1 C1 C12 -61.1(2)
C2 N1 C1 C8 31.23(16)
C9 N1 C1 C8 174.69(14)
C19 O1 C1 N1 -148.68(13)
C19 O1 C1 C12 -25.67(19)
C19 O1 C1 C8 101.54(15)
C1 N1 C2 C3 159.89(16)
C9 N1 C2 C3 16.9(3)
C1 N1 C2 C7 -20.76(18)
C9 N1 C2 C7 -163.71(14)
C7 C2 C3 C4 -1.8(2)
N1 C2 C3 C4 177.50(16)
C2 C3 C4 C5 0.5(3)
C3 C4 C5 C6 0.5(3)
C4 C5 C6 C7 -0.3(2)
C5 C6 C7 C2 -1.0(2)
C5 C6 C7 C8 -177.85(15)
C3 C2 C7 C6 2.1(2)
N1 C2 C7 C6 -177.35(14)
C3 C2 C7 C8 179.55(15)
N1 C2 C7 C8 0.14(18)
C6 C7 C8 C11 -43.5(2)
C2 C7 C8 C11 139.34(14)
C6 C7 C8 C10 79.1(2)
C2 C7 C8 C10 -98.05(15)
C6 C7 C8 C1 -164.75(16)
C2 C7 C8 C1 18.11(16)
N1 C1 C8 C7 -29.16(14)
O1 C1 C8 C7 82.58(14)
C12 C1 C8 C7 -152.16(14)
N1 C1 C8 C11 -151.54(13)
O1 C1 C8 C11 -39.80(17)
C12 C1 C8 C11 85.46(17)
N1 C1 C8 C10 86.38(15)
O1 C1 C8 C10 -161.88(12)
C12 C1 C8 C10 -36.62(19)
N1 C1 C12 C13 139.09(17)
O1 C1 C12 C13 20.3(2)
C8 C1 C12 C13 -103.50(19)
C1 C12 C13 C14 -5.3(3)
C12 C13 C14 C19 -6.3(2)
C12 C13 C14 C15 175.75(16)
C19 C14 C15 C16 0.5(2)
C13 C14 C15 C16 178.41(15)
C14 C15 C16 C17 -1.3(2)
C15 C16 C17 C18 0.2(2)
C16 C17 C18 C19 1.8(2)
C1 O1 C19 C18 -166.22(13)
C1 O1 C19 C14 16.5(2)
C17 C18 C19 O1 180.00(14)
C17 C18 C19 C14 -2.7(2)
C15 C14 C19 O1 178.75(14)
C13 C14 C19 O1 0.7(2)
C15 C14 C19 C18 1.5(2)
C13 C14 C19 C18 -176.51(14)

_cod_database_fobs_code 2241912
